data_7118923
loop_
_publ_author_name
'Wang, Huan'
'Zhang, Zhiyun'
'Zhou, Haitao'
'Wang, Tonghai'
'Su, Jianhua'
'Tong, Xiaofeng'
'Tian, He'

_publ_section_title
;
 Cu-catalyzed C-H amination/Ullmann N-arylation domino reaction: a
 straightforward synthesis of
 9,14-diaryl-9,14-dihydrodibenzo[a,c]phenazine.
;
_journal_issue 31
_journal_name_full 'Chemical communications (Cambridge, England)'
_journal_page_first 5459
_journal_page_last 5462
_journal_paper_doi 10.1039/c6cc01569g
_journal_volume 52
_journal_year 2016
_chemical_formula_sum 'C36 H24 N2'
_chemical_formula_weight 484.57
_chemical_name_systematic
;
?
;
_space_group_IT_number 15
_symmetry_cell_setting monoclinic
_symmetry_space_group_name_Hall '-C 2yc'
_symmetry_space_group_name_H-M 'C 1 2/c 1'
_atom_sites_solution_hydrogens geom
_atom_sites_solution_primary direct
_atom_sites_solution_secondary difmap
_audit_creation_method SHELXL-97
_audit_update_record
;
2012-06-28 deposited with the CCDC.
2016-03-16 downloaded from the CCDC.
;
_cell_angle_alpha 90.00
_cell_angle_beta 90.832(3)
_cell_angle_gamma 90.00
_cell_formula_units_Z 8
_cell_length_a 14.0547(18)
_cell_length_b 19.251(3)
_cell_length_c 18.410(2)
_cell_measurement_reflns_used 3813
_cell_measurement_temperature 293(2)
_cell_measurement_theta_max 49.701
_cell_measurement_theta_min 4.425
_cell_volume 4980.6(11)
_computing_cell_refinement 'Bruker SMART'
_computing_data_collection 'Bruker SMART'
_computing_data_reduction 'Bruker SHELXTL'
_computing_molecular_graphics 'Bruker SHELXTL'
_computing_publication_material 'Bruker SHELXTL'
_computing_structure_refinement 'SHELXL-97 (Sheldrick, 1997)'
_computing_structure_solution 'SHELXS-97 (Sheldrick, 1990)'
_diffrn_ambient_temperature 293(2)
_diffrn_measured_fraction_theta_full 0.998
_diffrn_measured_fraction_theta_max 0.998
_diffrn_measurement_device_type 'CCD area detector'
_diffrn_measurement_method 'phi and omega scans'
_diffrn_radiation_monochromator graphite
_diffrn_radiation_source 'fine-focus sealed tube'
_diffrn_radiation_type MoK\a
_diffrn_radiation_wavelength 0.71073
_diffrn_reflns_av_R_equivalents 0.0210
_diffrn_reflns_av_sigmaI/netI 0.0259
_diffrn_reflns_limit_h_max 16
_diffrn_reflns_limit_h_min -17
_diffrn_reflns_limit_k_max 23
_diffrn_reflns_limit_k_min -23
_diffrn_reflns_limit_l_max 12
_diffrn_reflns_limit_l_min -22
_diffrn_reflns_number 13435
_diffrn_reflns_theta_full 26.00
_diffrn_reflns_theta_max 26.00
_diffrn_reflns_theta_min 2.10
_exptl_absorpt_coefficient_mu 0.075
_exptl_absorpt_correction_T_max 1.00000
_exptl_absorpt_correction_T_min 0.84202
_exptl_absorpt_correction_type empirical
_exptl_absorpt_process_details sadabs
_exptl_crystal_colour green
_exptl_crystal_density_diffrn 1.292
_exptl_crystal_density_method 'not measured'
_exptl_crystal_description prismatic
_exptl_crystal_F_000 2032
_exptl_crystal_size_max 0.309
_exptl_crystal_size_mid 0.238
_exptl_crystal_size_min 0.197
_refine_diff_density_max 0.181
_refine_diff_density_min -0.145
_refine_diff_density_rms 0.030
_refine_ls_extinction_method none
_refine_ls_goodness_of_fit_ref 1.023
_refine_ls_hydrogen_treatment constr
_refine_ls_matrix_type full
_refine_ls_number_parameters 343
_refine_ls_number_reflns 4891
_refine_ls_number_restraints 0
_refine_ls_restrained_S_all 1.023
_refine_ls_R_factor_all 0.0549
_refine_ls_R_factor_gt 0.0398
_refine_ls_shift/su_max 0.000
_refine_ls_shift/su_mean 0.000
_refine_ls_structure_factor_coef Fsqd
_refine_ls_weighting_details 'calc w=1/[\s^2^(Fo^2^)+(0.0569P)^2^+1.2108P] where P=(Fo^2^+2Fc^2^)/3'
_refine_ls_weighting_scheme calc
_refine_ls_wR_factor_gt 0.1038
_refine_ls_wR_factor_ref 0.1145
_reflns_number_gt 3692
_reflns_number_total 4891
_reflns_threshold_expression >2sigma(I)
_cod_data_source_file c6cc01569g2.cif
_cod_data_source_block cd211425
_cod_depositor_comments
;
The following automatic conversions were performed:

'_symmetry_cell_setting' value 'Monoclinic' changed to 'monoclinic'
according to
/usr/data/users/saulius/crontab/automatic-downloads/rss-feeds/RSC/lib/dictionaries/cif_core.dic
dictionary named 'cif_core.dic' version 2.4.2 from 2011-04-26.

Automatic conversion script
Id: cif_fix_values 4268 2015-11-12 08:31:59Z antanas 

 Adding full bibliography for 7118922--7118925.cif.
;
_cod_original_cell_volume 4980.7(11)
_cod_original_sg_symbol_H-M C2/c
_cod_database_code 7118923

loop_
_symmetry_equiv_pos_as_xyz
'x, y, z'
'-x, y, -z+1/2'
'x+1/2, y+1/2, z'
'-x+1/2, y+1/2, -z+1/2'
'-x, -y, -z'
'x, -y, z-1/2'
'-x+1/2, -y+1/2, -z'
'x+1/2, -y+1/2, z-1/2'

loop_
_atom_site_label
_atom_site_type_symbol
_atom_site_fract_x
_atom_site_fract_y
_atom_site_fract_z
_atom_site_U_iso_or_equiv
_atom_site_adp_type
_atom_site_occupancy
_atom_site_symmetry_multiplicity
_atom_site_calc_flag
_atom_site_refinement_flags
N1 N 0.72504(7) 0.47311(6) 0.04386(6) 0.0421(3) Uani 1 1 d .
N2 N 0.68771(8) 0.38016(6) 0.15427(6) 0.0462(3) Uani 1 1 d .
C1 C 0.74718(9) 0.49234(7) 0.11766(7) 0.0407(3) Uani 1 1 d .
C2 C 0.78525(10) 0.55704(8) 0.13461(8) 0.0480(3) Uani 1 1 d .
H2 H 0.8012 0.5876 0.0976 0.058 Uiso 1 1 calc R
C3 C 0.79953(10) 0.57613(8) 0.20654(8) 0.0546(4) Uani 1 1 d .
H3 H 0.8269 0.6189 0.2176 0.065 Uiso 1 1 calc R
C4 C 0.77355(11) 0.53227(8) 0.26158(8) 0.0534(4) Uani 1 1 d .
H4 H 0.7814 0.5459 0.3097 0.064 Uiso 1 1 calc R
C5 C 0.73574(11) 0.46788(7) 0.24536(8) 0.0499(4) Uani 1 1 d .
H5 H 0.7174 0.4384 0.2826 0.060 Uiso 1 1 calc R
C6 C 0.72507(9) 0.44700(7) 0.17354(7) 0.0429(3) Uani 1 1 d .
C7 C 0.62560(9) 0.38263(7) 0.09194(7) 0.0428(3) Uani 1 1 d .
C8 C 0.64565(9) 0.42691(7) 0.03698(7) 0.0406(3) Uani 1 1 d .
C9 C 0.58359(9) 0.43157(7) -0.02612(7) 0.0422(3) Uani 1 1 d .
C10 C 0.59922(10) 0.47955(8) -0.08179(7) 0.0491(3) Uani 1 1 d .
H10 H 0.6503 0.5101 -0.0780 0.059 Uiso 1 1 calc R
C11 C 0.54038(11) 0.48224(9) -0.14205(8) 0.0557(4) Uani 1 1 d .
H11 H 0.5513 0.5150 -0.1781 0.067 Uiso 1 1 calc R
C12 C 0.46497(11) 0.43642(9) -0.14913(8) 0.0578(4) Uani 1 1 d .
H12 H 0.4263 0.4375 -0.1905 0.069 Uiso 1 1 calc R
C13 C 0.44754(10) 0.38972(8) -0.09530(9) 0.0558(4) Uani 1 1 d .
H13 H 0.3966 0.3593 -0.1007 0.067 Uiso 1 1 calc R
C14 C 0.50429(9) 0.38615(7) -0.03179(8) 0.0457(3) Uani 1 1 d .
C15 C 0.48126(10) 0.34090(7) 0.02857(8) 0.0482(3) Uani 1 1 d .
C16 C 0.40037(11) 0.29792(8) 0.02880(10) 0.0644(4) Uani 1 1 d .
H16 H 0.3616 0.2958 -0.0125 0.077 Uiso 1 1 calc R
C17 C 0.37738(13) 0.25925(9) 0.08814(11) 0.0733(5) Uani 1 1 d .
H17 H 0.3238 0.2309 0.0866 0.088 Uiso 1 1 calc R
C18 C 0.43338(13) 0.26198(9) 0.15055(10) 0.0706(5) Uani 1 1 d .
H18 H 0.4164 0.2366 0.1914 0.085 Uiso 1 1 calc R
C19 C 0.51371(12) 0.30200(8) 0.15207(9) 0.0586(4) Uani 1 1 d .
H19 H 0.5516 0.3031 0.1939 0.070 Uiso 1 1 calc R
C20 C 0.53982(10) 0.34137(7) 0.09157(8) 0.0468(3) Uani 1 1 d .
C21 C 0.80682(9) 0.45801(7) -0.00157(7) 0.0450(3) Uani 1 1 d .
C22 C 0.84362(10) 0.39249(8) -0.00261(8) 0.0537(4) Uani 1 1 d .
H22 H 0.8155 0.3580 0.0252 0.064 Uiso 1 1 calc R
C23 C 0.92273(11) 0.37576(9) -0.04449(9) 0.0642(4) Uani 1 1 d .
H23 H 0.9459 0.3305 -0.0451 0.077 Uiso 1 1 calc R
C24 C 0.96507(11) 0.42556(10) -0.08393(9) 0.0663(5) Uani 1 1 d .
H24 H 1.0177 0.4142 -0.1116 0.080 Uiso 1 1 calc R
C25 C 0.93124(10) 0.49472(9) -0.08412(8) 0.0568(4) Uani 1 1 d .
C26 C 0.84897(10) 0.51131(8) -0.04291(7) 0.0484(3) Uani 1 1 d .
C27 C 0.81327(11) 0.58020(9) -0.04718(8) 0.0574(4) Uani 1 1 d .
H27 H 0.7580 0.5918 -0.0228 0.069 Uiso 1 1 calc R
C28 C 0.85902(14) 0.62932(10) -0.08647(9) 0.0722(5) Uani 1 1 d .
H28 H 0.8349 0.6743 -0.0886 0.087 Uiso 1 1 calc R
C29 C 0.94270(14) 0.61281(12) -0.12412(11) 0.0829(6) Uani 1 1 d .
H29 H 0.9746 0.6473 -0.1494 0.099 Uiso 1 1 calc R
C30 C 0.97650(13) 0.54748(12) -0.12357(9) 0.0750(5) Uani 1 1 d .
H30 H 1.0308 0.5370 -0.1497 0.090 Uiso 1 1 calc R
C31 C 0.74424(10) 0.31973(7) 0.16661(8) 0.0462(3) Uani 1 1 d .
C32 C 0.80889(13) 0.31606(8) 0.22374(9) 0.0675(5) Uani 1 1 d .
H32 H 0.8168 0.3540 0.2545 0.081 Uiso 1 1 calc R
C33 C 0.86199(14) 0.25650(9) 0.23570(10) 0.0784(5) Uani 1 1 d .
H33 H 0.9047 0.2550 0.2747 0.094 Uiso 1 1 calc R
C34 C 0.85293(14) 0.20025(9) 0.19161(11) 0.0733(5) Uani 1 1 d .
H34 H 0.8888 0.1604 0.2002 0.088 Uiso 1 1 calc R
C35 C 0.79057(14) 0.20337(9) 0.13488(11) 0.0740(5) Uani 1 1 d .
H35 H 0.7841 0.1653 0.1041 0.089 Uiso 1 1 calc R
C36 C 0.73639(12) 0.26209(8) 0.12185(9) 0.0616(4) Uani 1 1 d .
H36 H 0.6941 0.2629 0.0825 0.074 Uiso 1 1 calc R

loop_
_atom_site_aniso_label
_atom_site_aniso_U_11
_atom_site_aniso_U_22
_atom_site_aniso_U_33
_atom_site_aniso_U_23
_atom_site_aniso_U_13
_atom_site_aniso_U_12
N1 0.0342(6) 0.0552(7) 0.0368(6) -0.0078(5) 0.0005(5) 0.0000(5)
N2 0.0500(7) 0.0451(6) 0.0431(7) -0.0042(5) -0.0084(5) 0.0039(5)
C1 0.0320(6) 0.0503(8) 0.0398(7) -0.0078(6) -0.0014(5) 0.0051(5)
C2 0.0402(7) 0.0563(9) 0.0476(8) -0.0048(6) 0.0013(6) -0.0036(6)
C3 0.0509(9) 0.0570(9) 0.0556(9) -0.0149(7) -0.0045(7) -0.0055(7)
C4 0.0577(9) 0.0604(9) 0.0419(8) -0.0136(7) -0.0082(7) 0.0068(7)
C5 0.0578(9) 0.0526(8) 0.0391(8) -0.0037(6) -0.0041(6) 0.0092(7)
C6 0.0414(7) 0.0456(7) 0.0416(7) -0.0060(6) -0.0054(6) 0.0073(6)
C7 0.0408(7) 0.0458(7) 0.0416(7) -0.0077(6) -0.0035(6) 0.0049(6)
C8 0.0332(7) 0.0487(7) 0.0398(7) -0.0090(6) -0.0005(5) 0.0047(5)
C9 0.0337(7) 0.0526(8) 0.0404(7) -0.0096(6) -0.0006(5) 0.0083(6)
C10 0.0397(7) 0.0641(9) 0.0433(8) -0.0050(7) -0.0005(6) 0.0044(6)
C11 0.0482(8) 0.0752(10) 0.0435(8) -0.0001(7) -0.0017(7) 0.0107(7)
C12 0.0436(8) 0.0817(11) 0.0478(9) -0.0090(8) -0.0121(7) 0.0123(8)
C13 0.0399(8) 0.0686(10) 0.0585(10) -0.0123(8) -0.0105(7) 0.0031(7)
C14 0.0357(7) 0.0529(8) 0.0483(8) -0.0118(6) -0.0031(6) 0.0073(6)
C15 0.0395(7) 0.0480(8) 0.0571(9) -0.0100(7) -0.0015(6) 0.0031(6)
C16 0.0499(9) 0.0627(10) 0.0803(12) -0.0069(9) -0.0092(8) -0.0075(7)
C17 0.0593(10) 0.0659(11) 0.0948(14) -0.0020(10) 0.0010(10) -0.0188(8)
C18 0.0735(12) 0.0635(11) 0.0751(12) 0.0028(9) 0.0103(9) -0.0159(9)
C19 0.0612(10) 0.0589(9) 0.0557(9) -0.0007(7) 0.0012(7) -0.0064(7)
C20 0.0446(8) 0.0450(8) 0.0508(8) -0.0066(6) 0.0010(6) 0.0020(6)
C21 0.0354(7) 0.0612(9) 0.0382(7) -0.0093(6) -0.0035(6) 0.0013(6)
C22 0.0448(8) 0.0610(9) 0.0554(9) -0.0108(7) 0.0014(7) 0.0047(7)
C23 0.0479(9) 0.0720(11) 0.0728(11) -0.0173(9) 0.0041(8) 0.0084(8)
C24 0.0390(8) 0.0996(14) 0.0602(10) -0.0197(10) 0.0019(7) 0.0064(9)
C25 0.0396(8) 0.0909(12) 0.0398(8) -0.0039(8) -0.0038(6) -0.0083(8)
C26 0.0386(7) 0.0702(10) 0.0361(7) -0.0047(7) -0.0058(6) -0.0038(6)
C27 0.0536(9) 0.0694(10) 0.0490(9) 0.0009(7) -0.0085(7) -0.0044(8)
C28 0.0759(12) 0.0779(12) 0.0623(11) 0.0139(9) -0.0151(9) -0.0072(9)
C29 0.0649(12) 0.1146(17) 0.0690(12) 0.0308(11) -0.0056(10) -0.0205(11)
C30 0.0494(10) 0.1203(17) 0.0552(10) 0.0134(10) -0.0005(8) -0.0092(10)
C31 0.0478(8) 0.0451(8) 0.0455(8) -0.0006(6) -0.0021(6) 0.0032(6)
C32 0.0804(12) 0.0562(9) 0.0650(11) -0.0119(8) -0.0244(9) 0.0156(8)
C33 0.0862(13) 0.0697(11) 0.0784(12) -0.0048(10) -0.0312(10) 0.0219(10)
C34 0.0741(12) 0.0528(10) 0.0925(14) -0.0020(9) -0.0104(10) 0.0189(8)
C35 0.0798(12) 0.0553(10) 0.0864(13) -0.0191(9) -0.0122(10) 0.0139(9)
C36 0.0643(10) 0.0560(9) 0.0641(10) -0.0145(8) -0.0146(8) 0.0098(7)

loop_
_atom_type_symbol
_atom_type_description
_atom_type_scat_dispersion_real
_atom_type_scat_dispersion_imag
_atom_type_scat_source
C C 0.0033 0.0016 'International Tables Vol C Tables 4.2.6.8 and 6.1.1.4'
H H 0.0000 0.0000 'International Tables Vol C Tables 4.2.6.8 and 6.1.1.4'
N N 0.0061 0.0033 'International Tables Vol C Tables 4.2.6.8 and 6.1.1.4'

loop_
_geom_angle_atom_site_label_1
_geom_angle_atom_site_label_2
_geom_angle_atom_site_label_3
_geom_angle
C8 N1 C1 113.67(10)
C8 N1 C21 116.41(10)
C1 N1 C21 115.52(10)
C31 N2 C7 119.12(10)
C31 N2 C6 119.49(11)
C7 N2 C6 112.68(10)
C6 C1 C2 119.14(12)
C6 C1 N1 119.39(11)
C2 C1 N1 121.37(12)
C3 C2 C1 120.15(14)
C3 C2 H2 119.9
C1 C2 H2 119.9
C4 C3 C2 120.39(14)
C4 C3 H3 119.8
C2 C3 H3 119.8
C3 C4 C5 119.91(13)
C3 C4 H4 120.0
C5 C4 H4 120.0
C4 C5 C6 120.16(14)
C4 C5 H5 119.9
C6 C5 H5 119.9
C1 C6 C5 120.11(12)
C1 C6 N2 117.81(11)
C5 C6 N2 122.03(12)
C8 C7 N2 119.20(12)
C8 C7 C20 121.67(12)
N2 C7 C20 118.99(12)
C7 C8 N1 119.67(12)
C7 C8 C9 120.61(12)
N1 C8 C9 119.56(12)
C10 C9 C14 118.96(12)
C10 C9 C8 122.02(12)
C14 C9 C8 119.02(12)
C11 C10 C9 121.12(14)
C11 C10 H10 119.4
C9 C10 H10 119.4
C10 C11 C12 120.19(15)
C10 C11 H11 119.9
C12 C11 H11 119.9
C13 C12 C11 119.84(14)
C13 C12 H12 120.1
C11 C12 H12 120.1
C12 C13 C14 122.04(14)
C12 C13 H13 119.0
C14 C13 H13 119.0
C13 C14 C9 117.78(13)
C13 C14 C15 122.35(13)
C9 C14 C15 119.78(12)
C16 C15 C20 117.57(14)
C16 C15 C14 122.99(14)
C20 C15 C14 119.39(12)
C17 C16 C15 121.62(16)
C17 C16 H16 119.2
C15 C16 H16 119.2
C16 C17 C18 120.35(16)
C16 C17 H17 119.8
C18 C17 H17 119.8
C19 C18 C17 119.87(17)
C19 C18 H18 120.1
C17 C18 H18 120.1
C18 C19 C20 120.98(16)
C18 C19 H19 119.5
C20 C19 H19 119.5
C19 C20 C15 119.55(13)
C19 C20 C7 121.50(13)
C15 C20 C7 118.95(13)
C22 C21 C26 120.14(13)
C22 C21 N1 119.60(13)
C26 C21 N1 120.24(12)
C21 C22 C23 121.67(16)
C21 C22 H22 119.2
C23 C22 H22 119.2
C24 C23 C22 119.61(16)
C24 C23 H23 120.2
C22 C23 H23 120.2
C23 C24 C25 121.38(15)
C23 C24 H24 119.3
C25 C24 H24 119.3
C30 C25 C24 121.81(16)
C30 C25 C26 119.25(17)
C24 C25 C26 118.94(15)
C21 C26 C27 123.89(13)
C21 C26 C25 118.22(14)
C27 C26 C25 117.87(14)
C28 C27 C26 120.68(16)
C28 C27 H27 119.7
C26 C27 H27 119.7
C27 C28 C29 120.63(19)
C27 C28 H28 119.7
C29 C28 H28 119.7
C30 C29 C28 120.29(18)
C30 C29 H29 119.9
C28 C29 H29 119.9
C29 C30 C25 121.15(18)
C29 C30 H30 119.4
C25 C30 H30 119.4
C32 C31 C36 117.23(13)
C32 C31 N2 121.47(12)
C36 C31 N2 121.30(13)
C31 C32 C33 120.71(15)
C31 C32 H32 119.6
C33 C32 H32 119.6
C34 C33 C32 121.32(16)
C34 C33 H33 119.3
C32 C33 H33 119.3
C35 C34 C33 118.64(15)
C35 C34 H34 120.7
C33 C34 H34 120.7
C34 C35 C36 121.24(16)
C34 C35 H35 119.4
C36 C35 H35 119.4
C35 C36 C31 120.86(15)
C35 C36 H36 119.6
C31 C36 H36 119.6

loop_
_geom_bond_atom_site_label_1
_geom_bond_atom_site_label_2
_geom_bond_distance
N1 C8 1.4309(16)
N1 C1 1.4379(16)
N1 C21 1.4605(17)
N2 C31 1.4252(17)
N2 C7 1.4324(17)
N2 C6 1.4324(17)
C1 C6 1.3879(19)
C1 C2 1.3893(19)
C2 C3 1.386(2)
C2 H2 0.9300
C3 C4 1.373(2)
C3 H3 0.9300
C4 C5 1.380(2)
C4 H4 0.9300
C5 C6 1.3881(18)
C5 H5 0.9300
C7 C8 1.3558(19)
C7 C20 1.4436(19)
C8 C9 1.4453(18)
C9 C10 1.3994(19)
C9 C14 1.4192(19)
C10 C11 1.375(2)
C10 H10 0.9300
C11 C12 1.384(2)
C11 H11 0.9300
C12 C13 1.363(2)
C12 H12 0.9300
C13 C14 1.4074(19)
C13 H13 0.9300
C14 C15 1.452(2)
C15 C16 1.406(2)
C15 C20 1.4124(19)
C16 C17 1.365(2)
C16 H16 0.9300
C17 C18 1.384(3)
C17 H17 0.9300
C18 C19 1.367(2)
C18 H18 0.9300
C19 C20 1.401(2)
C19 H19 0.9300
C21 C22 1.364(2)
C21 C26 1.413(2)
C22 C23 1.400(2)
C22 H22 0.9300
C23 C24 1.346(2)
C23 H23 0.9300
C24 C25 1.414(2)
C24 H24 0.9300
C25 C30 1.406(2)
C25 C26 1.428(2)
C26 C27 1.420(2)
C27 C28 1.358(2)
C27 H27 0.9300
C28 C29 1.410(3)
C28 H28 0.9300
C29 C30 1.344(3)
C29 H29 0.9300
C30 H30 0.9300
C31 C32 1.382(2)
C31 C36 1.386(2)
C32 C33 1.384(2)
C32 H32 0.9300
C33 C34 1.358(2)
C33 H33 0.9300
C34 C35 1.355(2)
C34 H34 0.9300
C35 C36 1.382(2)
C35 H35 0.9300
C36 H36 0.9300

loop_
_geom_torsion_atom_site_label_1
_geom_torsion_atom_site_label_2
_geom_torsion_atom_site_label_3
_geom_torsion_atom_site_label_4
_geom_torsion
C8 N1 C1 C6 27.94(16)
C21 N1 C1 C6 -110.43(13)
C8 N1 C1 C2 -148.30(12)
C21 N1 C1 C2 73.33(16)
C6 C1 C2 C3 -0.91(19)
N1 C1 C2 C3 175.34(12)
C1 C2 C3 C4 -2.0(2)
C2 C3 C4 C5 2.0(2)
C3 C4 C5 C6 0.8(2)
C2 C1 C6 C5 3.77(19)
N1 C1 C6 C5 -172.56(12)
C2 C1 C6 N2 -178.78(12)
N1 C1 C6 N2 4.90(17)
C4 C5 C6 C1 -3.8(2)
C4 C5 C6 N2 178.89(13)
C31 N2 C6 C1 110.65(14)
C7 N2 C6 C1 -36.72(16)
C31 N2 C6 C5 -71.94(17)
C7 N2 C6 C5 140.68(13)
C31 N2 C7 C8 -111.01(14)
C6 N2 C7 C8 36.50(16)
C31 N2 C7 C20 73.22(16)
C6 N2 C7 C20 -139.27(12)
N2 C7 C8 N1 -3.57(18)
C20 C7 C8 N1 172.08(11)
N2 C7 C8 C9 -178.93(11)
C20 C7 C8 C9 -3.28(19)
C1 N1 C8 C7 -28.79(16)
C21 N1 C8 C7 109.20(14)
C1 N1 C8 C9 146.62(11)
C21 N1 C8 C9 -75.40(15)
C7 C8 C9 C10 176.22(12)
N1 C8 C9 C10 0.85(18)
C7 C8 C9 C14 -3.71(18)
N1 C8 C9 C14 -179.07(11)
C14 C9 C10 C11 -1.3(2)
C8 C9 C10 C11 178.73(12)
C9 C10 C11 C12 -1.0(2)
C10 C11 C12 C13 1.7(2)
C11 C12 C13 C14 -0.1(2)
C12 C13 C14 C9 -2.2(2)
C12 C13 C14 C15 174.38(14)
C10 C9 C14 C13 2.85(18)
C8 C9 C14 C13 -177.22(12)
C10 C9 C14 C15 -173.80(12)
C8 C9 C14 C15 6.13(18)
C13 C14 C15 C16 -0.8(2)
C9 C14 C15 C16 175.70(13)
C13 C14 C15 C20 -178.17(13)
C9 C14 C15 C20 -1.68(19)
C20 C15 C16 C17 1.6(2)
C14 C15 C16 C17 -175.79(15)
C15 C16 C17 C18 0.6(3)
C16 C17 C18 C19 -2.0(3)
C17 C18 C19 C20 1.0(3)
C18 C19 C20 C15 1.3(2)
C18 C19 C20 C7 -178.60(14)
C16 C15 C20 C19 -2.6(2)
C14 C15 C20 C19 174.94(13)
C16 C15 C20 C7 177.36(13)
C14 C15 C20 C7 -5.11(19)
C8 C7 C20 C19 -172.31(13)
N2 C7 C20 C19 3.35(19)
C8 C7 C20 C15 7.74(19)
N2 C7 C20 C15 -176.60(12)
C8 N1 C21 C22 -50.01(17)
C1 N1 C21 C22 87.20(15)
C8 N1 C21 C26 131.45(13)
C1 N1 C21 C26 -91.34(14)
C26 C21 C22 C23 -0.6(2)
N1 C21 C22 C23 -179.10(13)
C21 C22 C23 C24 1.2(2)
C22 C23 C24 C25 -0.1(2)
C23 C24 C25 C30 178.26(15)
C23 C24 C25 C26 -1.6(2)
C22 C21 C26 C27 177.52(13)
N1 C21 C26 C27 -3.9(2)
C22 C21 C26 C25 -1.12(19)
N1 C21 C26 C25 177.41(11)
C30 C25 C26 C21 -177.69(13)
C24 C25 C26 C21 2.2(2)
C30 C25 C26 C27 3.6(2)
C24 C25 C26 C27 -176.57(13)
C21 C26 C27 C28 178.19(14)
C25 C26 C27 C28 -3.2(2)
C26 C27 C28 C29 0.3(2)
C27 C28 C29 C30 2.3(3)
C28 C29 C30 C25 -1.8(3)
C24 C25 C30 C29 179.00(16)
C26 C25 C30 C29 -1.2(2)
C7 N2 C31 C32 176.61(14)
C6 N2 C31 C32 31.3(2)
C7 N2 C31 C36 -3.6(2)
C6 N2 C31 C36 -148.88(15)
C36 C31 C32 C33 -1.0(3)
N2 C31 C32 C33 178.84(16)
C31 C32 C33 C34 0.5(3)
C32 C33 C34 C35 0.2(3)
C33 C34 C35 C36 -0.5(3)
C34 C35 C36 C31 0.0(3)
C32 C31 C36 C35 0.7(3)
N2 C31 C36 C35 -179.08(15)
